data_7010585
loop_
_publ_author_name
'Maiti, Rabindranath'
'Shang, Maoyu'
'Lappin, A. Graham'

_publ_section_title
;
 The chemistry of ruthenium complexes of 1,2-dicyanoethylene dithiolate
 (mnt2--). Synthesis and characterization of [RuIV/III(mnt)3]2--/3--
 and the derivatives trans-[RuIII(mnt)2(PPh3)2]--,
 trans-[RuIII(mnt)2(py)2]-- and trans-[RuIV(mnt)2(Br)2]2--
;
_journal_issue 2
_journal_name_full 'Journal of the Chemical Society, Dalton Transactions'
_journal_page_first 244
_journal_paper_doi 10.1039/b100603g
_journal_year 2002
_chemical_formula_sum 'C52 H50 N5 P2 Ru S4'
_chemical_formula_weight 1036.22
_chemical_name_systematic
; 
(Et4N)[Ru(dithiolate)2(PPh3)2]
;
_space_group_IT_number 14
_symmetry_cell_setting monoclinic
_symmetry_space_group_name_Hall '-P 2yn'
_symmetry_space_group_name_H-M 'P 1 21/n 1'
_atom_sites_solution_hydrogens geom
_atom_sites_solution_primary direct
_atom_sites_solution_secondary difmap
_audit_creation_method SHELXL
_cell_angle_alpha 90.00
_cell_angle_beta 101.873(8)
_cell_angle_gamma 90.00
_cell_formula_units_Z 4
_cell_length_a 17.188(2)
_cell_length_b 12.8718(11)
_cell_length_c 22.896(3)
_cell_measurement_reflns_used 25
_cell_measurement_temperature 293(2)
_cell_measurement_theta_max 16
_cell_measurement_theta_min 15
_cell_volume 4957.2(10)
_computing_cell_refinement 'CAD4 (Enraf-Nonius, 1985)'
_computing_data_collection 'CAD4 (Enraf-Nonius, 1985)'
_computing_data_reduction
;
Chi90s (Boyle, 1996)
Xcad4 (Harms, 1996)
SHELXTL-V5 (Siemens, 1994)
;
_computing_molecular_graphics 'ORTEP-III (Burnett & Johnson, 1996)'
_computing_publication_material 'SHELXTL-V5 (Siemens, 1994)'
_computing_structure_refinement 'SHELXL-93 (Sheldrick, 1993)'
_computing_structure_solution 'SHELXS-86 (Sheldrick, 1990)'
_diffrn_ambient_temperature 293(2)
_diffrn_measurement_device 'Enraf-Nonius CAD4'
_diffrn_measurement_method \w/2\q
_diffrn_radiation_monochromator graphite
_diffrn_radiation_source 'fine-focus sealed tube'
_diffrn_radiation_type MoK\a
_diffrn_radiation_wavelength 0.71073
_diffrn_reflns_av_R_equivalents 0.0134
_diffrn_reflns_av_sigmaI/netI 0.0321
_diffrn_reflns_limit_h_max 20
_diffrn_reflns_limit_h_min 0
_diffrn_reflns_limit_k_max 15
_diffrn_reflns_limit_k_min 0
_diffrn_reflns_limit_l_max 26
_diffrn_reflns_limit_l_min -27
_diffrn_reflns_number 8986
_diffrn_reflns_theta_max 24.97
_diffrn_reflns_theta_min 2.08
_diffrn_standards_decay_% 0
_diffrn_standards_interval_count 200
_diffrn_standards_interval_time 120
_diffrn_standards_number 3
_exptl_absorpt_coefficient_mu 0.590
_exptl_absorpt_correction_T_max 1.0000
_exptl_absorpt_correction_T_min 0.8472
_exptl_absorpt_correction_type empirical
_exptl_crystal_colour black
_exptl_crystal_density_diffrn 1.388
_exptl_crystal_density_meas ?
_exptl_crystal_description block-shaped
_exptl_crystal_F_000 2140
_exptl_crystal_size_max 0.38
_exptl_crystal_size_mid 0.22
_exptl_crystal_size_min 0.10
_refine_diff_density_max 0.441
_refine_diff_density_min -0.462
_refine_diff_density_rms 0.059
_refine_ls_extinction_method none
_refine_ls_goodness_of_fit_all 0.984
_refine_ls_goodness_of_fit_obs 1.042
_refine_ls_hydrogen_treatment 'idealized with riding models'
_refine_ls_matrix_type full
_refine_ls_number_parameters 655
_refine_ls_number_reflns 8684
_refine_ls_number_restraints 196
_refine_ls_restrained_S_all 0.977
_refine_ls_restrained_S_obs 1.031
_refine_ls_R_factor_all 0.0581
_refine_ls_R_factor_obs 0.0354
_refine_ls_shift/esd_max 0.035
_refine_ls_shift/esd_mean 0.001
_refine_ls_structure_factor_coef Fsqd
_refine_ls_weighting_details 'w=1/[\s^2^(Fo^2^)+(0.0376P)^2^+3.5728P] where P=(Fo^2^+2Fc^2^)/3'
_refine_ls_weighting_scheme calc
_refine_ls_wR_factor_all 0.0937
_refine_ls_wR_factor_obs 0.0806
_reflns_number_observed 5936
_reflns_number_total 8684
_reflns_observed_criterion >2sigma(I)
_cod_data_source_file b100603g.txt
_cod_data_source_block la9802
_cod_depositor_comments
;
The following automatic conversions were performed:

'_refine_ls_weighting_scheme' value 'calc
w=1/[\s^2^(Fo^2^)+(0.0376P)^2^+3.5728P] where P=(Fo^2^+2Fc^2^)/3' was
changed to 'calc'. New tag '_refine_ls_weighting_details' was
created. The value of the new tag was set to
'w=1/[\s^2^(Fo^2^)+(0.0376P)^2^+3.5728P] where P=(Fo^2^+2Fc^2^)/3'.

Automatic conversion script
Id: cif_fix_values 3143 2015-03-26 13:38:13Z robertas 
;
_cod_original_cell_volume 4957.2(8)
_cod_original_sg_symbol_H-M P2(1)/n
_cod_database_code 7010585

loop_
_symmetry_equiv_pos_as_xyz
'x, y, z'
'x+1/2, -y+1/2, z+1/2'
'-x, -y, -z'
'-x-1/2, y-1/2, -z-1/2'

loop_
_atom_site_aniso_label
_atom_site_aniso_U_11
_atom_site_aniso_U_22
_atom_site_aniso_U_33
_atom_site_aniso_U_23
_atom_site_aniso_U_13
_atom_site_aniso_U_12
Ru1 0.0292(2) 0.0333(2) 0.0292(2) 0.00240(14) 0.00832(15) 0.00063(14)
S1 0.0308(4) 0.0447(5) 0.0361(4) 0.0018(3) 0.0096(3) -0.0011(3)
S2 0.0409(5) 0.0495(5) 0.0350(4) 0.0077(4) 0.0120(4) 0.0069(4)
C1 0.037(2) 0.046(2) 0.042(2) -0.0028(15) 0.007(2) 0.0034(15)
C2 0.045(2) 0.063(2) 0.048(2) -0.001(2) -0.001(2) -0.001(2)
N1 0.040(2) 0.114(3) 0.079(2) -0.001(2) -0.001(2) -0.008(2)
C3 0.044(2) 0.044(2) 0.038(2) -0.0020(14) 0.006(2) 0.0101(15)
C4 0.049(2) 0.072(2) 0.040(2) -0.002(2) 0.005(2) 0.018(2)
N2 0.083(3) 0.126(3) 0.045(2) 0.000(2) -0.003(2) 0.039(2)
P1 0.0340(4) 0.0345(4) 0.0357(4) -0.0010(3) 0.0083(3) -0.0001(3)
C5 0.035(2) 0.033(2) 0.040(2) 0.0008(13) 0.0020(14) -0.0023(13)
C6 0.049(2) 0.041(2) 0.049(2) 0.001(2) 0.013(2) -0.007(2)
C7 0.048(2) 0.049(2) 0.075(3) 0.003(2) 0.020(2) -0.012(2)
C8 0.045(2) 0.055(2) 0.081(3) 0.004(2) -0.003(2) -0.013(2)
C9 0.057(2) 0.065(2) 0.053(2) 0.000(2) -0.007(2) -0.008(2)
C10 0.044(2) 0.052(2) 0.046(2) 0.003(2) 0.004(2) -0.003(2)
C11 0.033(2) 0.051(2) 0.040(2) -0.0106(15) 0.0079(14) 0.0021(14)
C12 0.054(2) 0.066(2) 0.050(2) 0.004(2) 0.023(2) 0.020(2)
C13 0.077(3) 0.119(4) 0.057(2) -0.017(3) 0.030(2) 0.032(3)
C14 0.073(3) 0.094(3) 0.055(2) 0.011(2) 0.031(2) 0.026(2)
C15 0.066(3) 0.082(3) 0.066(3) -0.030(2) 0.016(2) 0.016(2)
C16 0.046(2) 0.054(2) 0.061(2) -0.016(2) 0.011(2) 0.002(2)
C17 0.048(2) 0.032(2) 0.043(2) 0.0009(14) 0.004(2) 0.0030(14)
C18 0.066(3) 0.043(2) 0.061(2) 0.011(2) 0.000(2) -0.004(2)
C19 0.103(4) 0.045(2) 0.086(3) 0.022(2) -0.005(3) -0.009(2)
C20 0.103(4) 0.053(3) 0.082(3) 0.016(2) -0.020(3) 0.014(3)
C21 0.062(3) 0.061(3) 0.083(3) 0.002(2) -0.016(2) 0.012(2)
C22 0.050(2) 0.047(2) 0.059(2) 0.003(2) -0.002(2) 0.006(2)
Ru2 0.0294(2) 0.0312(2) 0.0277(2) 0.00090(14) 0.00704(14) -0.00028(14)
S3 0.0319(4) 0.0414(4) 0.0358(4) 0.0017(3) 0.0084(3) -0.0031(3)
S4 0.0406(5) 0.0455(5) 0.0343(4) 0.0068(3) 0.0098(4) 0.0032(4)
C23 0.035(2) 0.039(2) 0.043(2) -0.0008(14) 0.0028(15) 0.0037(14)
C24 0.040(2) 0.063(2) 0.051(2) 0.008(2) 0.001(2) 0.000(2)
N3 0.046(2) 0.105(3) 0.082(3) 0.019(2) -0.005(2) -0.015(2)
C25 0.038(2) 0.043(2) 0.035(2) -0.0005(14) 0.0019(14) 0.0046(14)
C26 0.050(2) 0.064(2) 0.044(2) 0.004(2) 0.006(2) 0.011(2)
N4 0.075(3) 0.107(3) 0.049(2) 0.010(2) -0.006(2) 0.015(2)
P2 0.0339(4) 0.0344(4) 0.0352(4) -0.0029(3) 0.0072(3) 0.0003(3)
C27 0.035(2) 0.035(2) 0.042(2) -0.0037(14) 0.0060(14) 0.0001(13)
C28 0.047(2) 0.037(2) 0.050(2) 0.0004(15) 0.012(2) -0.0014(15)
C29 0.047(2) 0.044(2) 0.067(2) 0.010(2) 0.017(2) -0.005(2)
C30 0.049(2) 0.058(2) 0.074(3) 0.005(2) -0.003(2) -0.015(2)
C31 0.060(3) 0.090(3) 0.053(2) 0.001(2) -0.008(2) -0.022(2)
C32 0.051(2) 0.065(2) 0.046(2) 0.002(2) 0.004(2) -0.011(2)
C33 0.035(2) 0.056(2) 0.040(2) -0.012(2) 0.0102(14) -0.004(2)
C34 0.054(2) 0.061(2) 0.047(2) -0.002(2) 0.020(2) 0.006(2)
C35 0.065(3) 0.087(3) 0.055(2) -0.002(2) 0.031(2) -0.003(2)
C36 0.065(3) 0.113(4) 0.053(2) -0.027(3) 0.030(2) -0.007(3)
C37 0.063(3) 0.084(3) 0.088(3) -0.047(3) 0.028(2) -0.003(2)
C38 0.053(2) 0.061(2) 0.071(3) -0.021(2) 0.024(2) -0.005(2)
C39 0.042(2) 0.033(2) 0.048(2) -0.0056(14) 0.003(2) 0.0058(14)
C40 0.056(2) 0.040(2) 0.067(2) 0.002(2) -0.006(2) -0.003(2)
C41 0.082(3) 0.041(2) 0.086(3) 0.010(2) -0.011(3) 0.000(2)
C42 0.069(3) 0.049(2) 0.084(3) 0.007(2) -0.014(2) 0.013(2)
C43 0.049(2) 0.056(2) 0.082(3) -0.007(2) -0.009(2) 0.008(2)
C44 0.046(2) 0.043(2) 0.067(2) -0.004(2) 0.002(2) 0.004(2)
N5 0.073(2) 0.063(2) 0.067(2) -0.011(2) -0.007(2) 0.003(2)
C45 0.135(7) 0.090(5) 0.090(5) 0.020(4) 0.031(5) -0.012(5)
C46 0.100(7) 0.125(11) 0.197(13) 0.017(9) 0.051(8) -0.007(7)
C47 0.118(6) 0.070(4) 0.122(5) -0.031(4) -0.054(4) 0.013(4)
C48 0.236(24) 0.077(8) 0.271(20) -0.001(9) -0.102(19) 0.043(9)
C49 0.080(5) 0.111(6) 0.131(6) -0.033(5) -0.022(4) -0.015(4)
C50 0.088(7) 0.235(17) 0.168(13) -0.019(11) 0.019(8) 0.007(9)
C51 0.099(5) 0.089(4) 0.080(4) 0.013(3) 0.034(4) 0.018(4)
C52 0.150(11) 0.073(6) 0.185(12) 0.046(7) 0.095(8) 0.017(6)
C45A 0.088(16) 0.074(15) 0.110(17) -0.019(14) -0.031(14) 0.001(13)
C46A 0.134(34) 0.119(36) 0.128(28) 0.003(28) 0.011(24) -0.030(28)
C47A 0.096(18) 0.098(18) 0.116(18) 0.021(16) -0.024(15) 0.014(15)
C48A 0.114(26) 0.046(17) 0.163(32) 0.010(19) -0.050(24) 0.038(17)
C49A 0.116(19) 0.136(20) 0.078(15) -0.038(15) 0.008(15) 0.027(17)
C50A 0.076(20) 0.167(33) 0.072(17) 0.060(19) 0.018(15) 0.005(20)
C51A 0.117(17) 0.085(15) 0.064(12) -0.027(11) 0.057(12) -0.023(13)
C52A 0.109(27) 0.093(21) 0.109(23) -0.017(18) 0.030(20) -0.033(21)

loop_
_atom_site_label
_atom_site_type_symbol
_atom_site_fract_x
_atom_site_fract_y
_atom_site_fract_z
_atom_site_U_iso_or_equiv
_atom_site_thermal_displace_type
_atom_site_occupancy
_atom_site_calc_flag
_atom_site_refinement_flags
_atom_site_disorder_group
Ru1 Ru 0.5000 0.5000 0.5000 0.03025(9) Uani 1 d S .
S1 S 0.36706(4) 0.47735(6) 0.50789(3) 0.0368(2) Uani 1 d . .
S2 S 0.55048(5) 0.44814(6) 0.59810(3) 0.0412(2) Uani 1 d . .
C1 C 0.3142(2) 0.4907(2) 0.43544(14) 0.0415(8) Uani 1 d . .
C2 C 0.2307(2) 0.4690(3) 0.4238(2) 0.0532(9) Uani 1 d . .
N1 N 0.1638(2) 0.4524(3) 0.4133(2) 0.0795(11) Uani 1 d . .
C3 C 0.6499(2) 0.4782(2) 0.60967(14) 0.0422(8) Uani 1 d . .
C4 C 0.6953(2) 0.4661(3) 0.6692(2) 0.0544(9) Uani 1 d . .
N2 N 0.7300(2) 0.4576(3) 0.71744(15) 0.0868(12) Uani 1 d . .
P1 P 0.49290(5) 0.67726(6) 0.53797(3) 0.0346(2) Uani 1 d . .
C5 C 0.5881(2) 0.7390(2) 0.56999(13) 0.0372(7) Uani 1 d . .
C6 C 0.6414(2) 0.7626(2) 0.53306(15) 0.0461(8) Uani 1 d . .
H6 H 0.6282(2) 0.7474(2) 0.49251(15) 0.055 Uiso 1 calc R .
C7 C 0.7133(2) 0.8082(3) 0.5570(2) 0.0564(9) Uani 1 d . .
H7 H 0.7485(2) 0.8236(3) 0.5324(2) 0.068 Uiso 1 calc R .
C8 C 0.7340(2) 0.8314(3) 0.6171(2) 0.0626(10) Uani 1 d . .
H8 H 0.7825(2) 0.8628(3) 0.6327(2) 0.075 Uiso 1 calc R .
C9 C 0.6826(2) 0.8079(3) 0.6533(2) 0.0610(10) Uani 1 d . .
H9 H 0.6964(2) 0.8237(3) 0.6937(2) 0.073 Uiso 1 calc R .
C10 C 0.6105(2) 0.7611(3) 0.63073(15) 0.0482(8) Uani 1 d . .
H10 H 0.5767(2) 0.7441(3) 0.65620(15) 0.058 Uiso 1 calc R .
C11 C 0.4376(2) 0.6998(3) 0.59757(14) 0.0413(7) Uani 1 d . .
C12 C 0.4193(2) 0.6213(3) 0.63334(15) 0.0549(9) Uani 1 d . .
H12 H 0.4333(2) 0.5533(3) 0.62649(15) 0.066 Uiso 1 calc R .
C13 C 0.3602(3) 0.7424(4) 0.6899(2) 0.0820(14) Uani 1 d . .
H13 H 0.3348(3) 0.7570(4) 0.7211(2) 0.098 Uiso 1 calc R .
C14 C 0.3803(2) 0.6423(4) 0.6796(2) 0.0717(12) Uani 1 d . .
H14 H 0.3679(2) 0.5886(4) 0.7033(2) 0.086 Uiso 1 calc R .
C15 C 0.3777(2) 0.8220(4) 0.6542(2) 0.0712(12) Uani 1 d . .
H15 H 0.3636(2) 0.8899(4) 0.6612(2) 0.085 Uiso 1 calc R .
C16 C 0.4156(2) 0.8008(3) 0.6087(2) 0.0537(9) Uani 1 d . .
H16 H 0.4270(2) 0.8548(3) 0.5848(2) 0.064 Uiso 1 calc R .
C17 C 0.4417(2) 0.7722(2) 0.48289(14) 0.0420(7) Uani 1 d . .
C18 C 0.4760(2) 0.8595(3) 0.4644(2) 0.0586(10) Uani 1 d . .
H18 H 0.5300(2) 0.8718(3) 0.4780(2) 0.070 Uiso 1 calc R .
C19 C 0.4304(3) 0.9294(3) 0.4256(2) 0.0816(14) Uani 1 d . .
H19 H 0.4540(3) 0.9884(3) 0.4133(2) 0.098 Uiso 1 calc R .
C20 C 0.3505(3) 0.9117(3) 0.4052(2) 0.0847(14) Uani 1 d . .
H20 H 0.3199(3) 0.9585(3) 0.3792(2) 0.102 Uiso 1 calc R .
C21 C 0.3163(3) 0.8252(3) 0.4234(2) 0.0728(12) Uani 1 d . .
H21 H 0.2622(3) 0.8133(3) 0.4099(2) 0.087 Uiso 1 calc R .
C22 C 0.3609(2) 0.7556(3) 0.4615(2) 0.0538(9) Uani 1 d . .
H22 H 0.3369(2) 0.6966(3) 0.4733(2) 0.065 Uiso 1 calc R .
Ru2 Ru 0.0000 1.0000 0.5000 0.02926(9) Uani 1 d S .
S3 S -0.13165(4) 0.96385(6) 0.50547(3) 0.0362(2) Uani 1 d . .
S4 S 0.05185(5) 0.93479(6) 0.59515(3) 0.0398(2) Uani 1 d . .
C23 C -0.1840(2) 0.9806(2) 0.43310(14) 0.0398(7) Uani 1 d . .
C24 C -0.2654(2) 0.9494(3) 0.4195(2) 0.0526(9) Uani 1 d . .
N3 N -0.3307(2) 0.9246(3) 0.4084(2) 0.0804(11) Uani 1 d . .
C25 C 0.1495(2) 0.9758(2) 0.60962(13) 0.0392(7) Uani 1 d . .
C26 C 0.1929(2) 0.9608(3) 0.6692(2) 0.0533(9) Uani 1 d . .
N4 N 0.2255(2) 0.9493(3) 0.71780(15) 0.0799(11) Uani 1 d . .
P2 P 0.01546(5) 0.83175(6) 0.45339(3) 0.0345(2) Uani 1 d . .
C27 C -0.0776(2) 0.7629(2) 0.42374(13) 0.0377(7) Uani 1 d . .
C28 C -0.1250(2) 0.7304(2) 0.46280(15) 0.0446(8) Uani 1 d . .
H28 H -0.1082(2) 0.7421(2) 0.50354(15) 0.054 Uiso 1 calc R .
C29 C -0.1965(2) 0.6811(3) 0.4418(2) 0.0520(9) Uani 1 d . .
H29 H -0.2274(2) 0.6591(3) 0.4684(2) 0.062 Uiso 1 calc R .
C30 C -0.2220(2) 0.6645(3) 0.3818(2) 0.0624(10) Uani 1 d . .
H30 H -0.2705(2) 0.6320(3) 0.3675(2) 0.075 Uiso 1 calc R .
C31 C -0.1765(2) 0.6957(3) 0.3433(2) 0.0702(12) Uani 1 d . .
H31 H -0.1938(2) 0.6833(3) 0.3027(2) 0.084 Uiso 1 calc R .
C32 C -0.1044(2) 0.7459(3) 0.3633(2) 0.0548(9) Uani 1 d . .
H32 H -0.0743(2) 0.7679(3) 0.3362(2) 0.066 Uiso 1 calc R .
C33 C 0.0677(2) 0.8280(3) 0.39033(14) 0.0437(8) Uani 1 d . .
C34 C 0.0846(2) 0.9160(3) 0.36130(15) 0.0525(9) Uani 1 d . .
H34 H 0.0696(2) 0.9806(3) 0.37354(15) 0.063 Uiso 1 calc R .
C35 C 0.1237(2) 0.9103(4) 0.3140(2) 0.0665(11) Uani 1 d . .
H35 H 0.1350(2) 0.9706(4) 0.2950(2) 0.080 Uiso 1 calc R .
C36 C 0.1455(2) 0.8161(4) 0.2958(2) 0.0742(13) Uani 1 d . .
H36 H 0.1707(2) 0.8119(4) 0.2637(2) 0.089 Uiso 1 calc R .
C37 C 0.1305(2) 0.7269(4) 0.3248(2) 0.0763(13) Uani 1 d . .
H37 H 0.1469(2) 0.6629(4) 0.3128(2) 0.092 Uiso 1 calc R .
C38 C 0.0910(2) 0.7325(3) 0.3716(2) 0.0597(10) Uani 1 d . .
H38 H 0.0801(2) 0.6720(3) 0.3907(2) 0.072 Uiso 1 calc R .
C39 C 0.0760(2) 0.7367(2) 0.50240(14) 0.0420(8) Uani 1 d . .
C40 C 0.0486(2) 0.6442(3) 0.5214(2) 0.0568(9) Uani 1 d . .
H40 H -0.0051(2) 0.6277(3) 0.5106(2) 0.068 Uiso 1 calc R .
C41 C 0.1005(3) 0.5758(3) 0.5562(2) 0.0737(12) Uani 1 d . .
H41 H 0.0815(3) 0.5134(3) 0.5682(2) 0.088 Uiso 1 calc R .
C42 C 0.1801(3) 0.5994(3) 0.5732(2) 0.0716(12) Uani 1 d . .
H42 H 0.2148(3) 0.5532(3) 0.5967(2) 0.086 Uiso 1 calc R .
C43 C 0.2074(2) 0.6904(3) 0.5555(2) 0.0654(11) Uani 1 d . .
H43 H 0.2610(2) 0.7066(3) 0.5671(2) 0.078 Uiso 1 calc R .
C44 C 0.1565(2) 0.7596(3) 0.5204(2) 0.0535(9) Uani 1 d . .
H44 H 0.1763(2) 0.8219(3) 0.5088(2) 0.064 Uiso 1 calc R .
N5 N 0.4878(2) 0.1809(3) 0.7552(2) 0.0704(9) Uani 1 d DU .
C45 C 0.4363(4) 0.1875(5) 0.8004(3) 0.104(2) Uani 0.798(5) d PDU 1
H45A H 0.4455(4) 0.2542(5) 0.8204(3) 0.124 Uiso 0.798(5) calc PR 1
H45B H 0.4531(4) 0.1341(5) 0.8302(3) 0.124 Uiso 0.798(5) calc PR 1
C46 C 0.3467(9) 0.1756(10) 0.7762(8) 0.138(5) Uani 0.798(5) d PDU 1
H46A H 0.3191(9) 0.1811(10) 0.8085(8) 0.207 Uiso 0.798(5) calc PR 1
H46B H 0.3362(9) 0.1089(10) 0.7575(8) 0.207 Uiso 0.798(5) calc PR 1
H46C H 0.3286(9) 0.2293(10) 0.7475(8) 0.207 Uiso 0.798(5) calc PR 1
C47 C 0.4826(4) 0.0733(5) 0.7265(3) 0.115(3) Uani 0.798(5) d PDU 1
H47A H 0.5140(4) 0.0731(5) 0.6958(3) 0.138 Uiso 0.798(5) calc PR 1
H47B H 0.4278(4) 0.0600(5) 0.7072(3) 0.138 Uiso 0.798(5) calc PR 1
C48 C 0.5114(11) -0.0151(11) 0.7705(11) 0.217(13) Uani 0.798(5) d PDU 1
H48A H 0.5064(11) -0.0801(11) 0.7495(11) 0.325 Uiso 0.798(5) calc PR 1
H48B H 0.4798(11) -0.0167(11) 0.8006(11) 0.325 Uiso 0.798(5) calc PR 1
H48C H 0.5661(11) -0.0037(11) 0.7891(11) 0.325 Uiso 0.798(5) calc PR 1
C49 C 0.5715(4) 0.2026(6) 0.7872(3) 0.113(3) Uani 0.798(5) d PDU 1
H49A H 0.5840(4) 0.1580(6) 0.8220(3) 0.136 Uiso 0.798(5) calc PR 1
H49B H 0.5747(4) 0.2740(6) 0.8010(3) 0.136 Uiso 0.798(5) calc PR 1
C50 C 0.6331(7) 0.1858(13) 0.7495(6) 0.164(6) Uani 0.798(5) d PDU 1
H50A H 0.6849(7) 0.2011(13) 0.7727(6) 0.246 Uiso 0.798(5) calc PR 1
H50B H 0.6220(7) 0.2308(13) 0.7153(6) 0.246 Uiso 0.798(5) calc PR 1
H50C H 0.6314(7) 0.1148(13) 0.7364(6) 0.246 Uiso 0.798(5) calc PR 1
C51 C 0.4586(4) 0.2534(5) 0.7038(3) 0.087(2) Uani 0.798(5) d PDU 1
H51A H 0.4064(4) 0.2308(5) 0.6830(3) 0.105 Uiso 0.798(5) calc PR 1
H51B H 0.4941(4) 0.2490(5) 0.6760(3) 0.105 Uiso 0.798(5) calc PR 1
C52 C 0.4535(6) 0.3662(7) 0.7229(6) 0.127(4) Uani 0.798(5) d PDU 1
H52A H 0.4346(6) 0.4085(7) 0.6883(6) 0.191 Uiso 0.798(5) calc PR 1
H52B H 0.5052(6) 0.3897(7) 0.7427(6) 0.191 Uiso 0.798(5) calc PR 1
H52C H 0.4174(6) 0.3715(7) 0.7497(6) 0.191 Uiso 0.798(5) calc PR 1
C45A C 0.4030(11) 0.1682(18) 0.7234(11) 0.098(8) Uani 0.202(5) d PDU 2
H45C H 0.4005(11) 0.1191(18) 0.6909(11) 0.118 Uiso 0.202(5) calc PR 2
H45D H 0.3829(11) 0.2343(18) 0.7063(11) 0.118 Uiso 0.202(5) calc PR 2
C46A C 0.3502(38) 0.1296(40) 0.7650(28) 0.129(18) Uani 0.202(5) d PDU 2
H46D H 0.2966(38) 0.1226(40) 0.7431(28) 0.194 Uiso 0.202(5) calc PR 2
H46E H 0.3518(38) 0.1787(40) 0.7968(28) 0.194 Uiso 0.202(5) calc PR 2
H46F H 0.3692(38) 0.0635(40) 0.7814(28) 0.194 Uiso 0.202(5) calc PR 2
C47A C 0.5106(15) 0.1059(16) 0.8045(10) 0.110(9) Uani 0.202(5) d PDU 2
H47C H 0.4862(15) 0.1254(16) 0.8375(10) 0.132 Uiso 0.202(5) calc PR 2
H47D H 0.5679(15) 0.1068(16) 0.8185(10) 0.132 Uiso 0.202(5) calc PR 2
C48A C 0.4834(38) -0.0044(28) 0.7829(35) 0.119(15) Uani 0.202(5) d PDU 2
H48D H 0.4984(38) -0.0528(28) 0.8151(35) 0.178 Uiso 0.202(5) calc PR 2
H48E H 0.5081(38) -0.0238(28) 0.7505(35) 0.178 Uiso 0.202(5) calc PR 2
H48F H 0.4267(38) -0.0052(28) 0.7695(35) 0.178 Uiso 0.202(5) calc PR 2
C49A C 0.5408(13) 0.1792(21) 0.7105(9) 0.112(9) Uani 0.202(5) d PDU 2
H49C H 0.5135(13) 0.2155(21) 0.6750(9) 0.134 Uiso 0.202(5) calc PR 2
H49D H 0.5468(13) 0.1074(21) 0.6992(9) 0.134 Uiso 0.202(5) calc PR 2
C50A C 0.6251(21) 0.2267(43) 0.7292(18) 0.104(13) Uani 0.202(5) d PDU 2
H50D H 0.6526(21) 0.2200(43) 0.6970(18) 0.157 Uiso 0.202(5) calc PR 2
H50E H 0.6540(21) 0.1906(43) 0.7636(18) 0.157 Uiso 0.202(5) calc PR 2
H50F H 0.6208(21) 0.2988(43) 0.7387(18) 0.157 Uiso 0.202(5) calc PR 2
C51A C 0.4991(14) 0.2909(13) 0.7862(8) 0.083(7) Uani 0.202(5) d PDU 2
H51C H 0.4581(14) 0.3003(13) 0.8092(8) 0.100 Uiso 0.202(5) calc PR 2
H51D H 0.5501(14) 0.2921(13) 0.8139(8) 0.100 Uiso 0.202(5) calc PR 2
C52A C 0.4958(22) 0.3816(29) 0.7429(19) 0.103(12) Uani 0.202(5) d PDU 2
H52D H 0.5032(22) 0.4456(29) 0.7649(19) 0.154 Uiso 0.202(5) calc PR 2
H52E H 0.4450(22) 0.3824(29) 0.7160(19) 0.154 Uiso 0.202(5) calc PR 2
H52F H 0.5370(22) 0.3740(29) 0.7207(19) 0.154 Uiso 0.202(5) calc PR 2

loop_
_atom_type_symbol
_atom_type_description
_atom_type_scat_dispersion_real
_atom_type_scat_dispersion_imag
_atom_type_scat_source
C C 0.0033 0.0016 'International Tables Vol C Tables 4.2.6.8 and 6.1.1.4'
H H 0.0000 0.0000 'International Tables Vol C Tables 4.2.6.8 and 6.1.1.4'
N N 0.0061 0.0033 'International Tables Vol C Tables 4.2.6.8 and 6.1.1.4'
P P 0.1023 0.0942 'International Tables Vol C Tables 4.2.6.8 and 6.1.1.4'
S S 0.1246 0.1234 'International Tables Vol C Tables 4.2.6.8 and 6.1.1.4'
Ru Ru -1.2594 0.8363 'International Tables Vol C Tables 4.2.6.8 and 6.1.1.4'

loop_
_geom_angle_atom_site_label_1
_geom_angle_atom_site_label_2
_geom_angle_atom_site_label_3
_geom_angle
_geom_angle_site_symmetry_1
_geom_angle_site_symmetry_3
_geom_angle_publ_flag
S2 Ru1 S2 180.0 3_666 . ?
S2 Ru1 S1 86.24(3) 3_666 . ?
S2 Ru1 S1 93.76(3) . . ?
S2 Ru1 S1 93.76(3) 3_666 3_666 ?
S2 Ru1 S1 86.24(3) . 3_666 ?
S1 Ru1 S1 180.0 . 3_666 ?
S2 Ru1 P1 92.25(3) 3_666 . ?
S2 Ru1 P1 87.75(3) . . ?
S1 Ru1 P1 88.17(3) . . ?
S1 Ru1 P1 91.83(3) 3_666 . ?
S2 Ru1 P1 87.75(3) 3_666 3_666 ?
S2 Ru1 P1 92.25(3) . 3_666 ?
S1 Ru1 P1 91.83(3) . 3_666 ?
S1 Ru1 P1 88.17(3) 3_666 3_666 ?
P1 Ru1 P1 180.0 . 3_666 ?
C1 S1 Ru1 104.00(11) . . ?
C3 S2 Ru1 104.18(11) . . ?
C3 C1 C2 120.4(3) 3_666 . ?
C3 C1 S1 121.6(3) 3_666 . ?
C2 C1 S1 118.0(3) . . ?
N1 C2 C1 178.6(4) . . ?
C1 C3 C4 120.6(3) 3_666 . ?
C1 C3 S2 122.6(3) 3_666 . ?
C4 C3 S2 116.8(3) . . ?
N2 C4 C3 178.1(4) . . ?
C5 P1 C11 100.97(14) . . ?
C5 P1 C17 104.33(14) . . ?
C11 P1 C17 98.98(15) . . ?
C5 P1 Ru1 116.10(10) . . ?
C11 P1 Ru1 118.71(11) . . ?
C17 P1 Ru1 115.18(10) . . ?
C10 C5 C6 118.5(3) . . ?
C10 C5 P1 121.9(2) . . ?
C6 C5 P1 119.6(2) . . ?
C7 C6 C5 119.8(3) . . ?
C6 C7 C8 121.0(3) . . ?
C9 C8 C7 119.4(3) . . ?
C8 C9 C10 121.0(4) . . ?
C9 C10 C5 120.3(3) . . ?
C12 C11 C16 118.2(3) . . ?
C12 C11 P1 122.8(2) . . ?
C16 C11 P1 119.0(3) . . ?
C11 C12 C14 121.0(4) . . ?
C14 C13 C15 120.2(4) . . ?
C13 C14 C12 119.5(4) . . ?
C16 C15 C13 119.9(4) . . ?
C15 C16 C11 121.1(4) . . ?
C18 C17 C22 118.5(3) . . ?
C18 C17 P1 125.3(3) . . ?
C22 C17 P1 116.1(2) . . ?
C17 C18 C19 120.4(4) . . ?
C20 C19 C18 120.2(4) . . ?
C21 C20 C19 119.6(4) . . ?
C20 C21 C22 120.6(4) . . ?
C21 C22 C17 120.7(4) . . ?
S4 Ru2 S4 180.0 3_576 . ?
S4 Ru2 S3 86.20(3) 3_576 . ?
S4 Ru2 S3 93.80(3) . . ?
S4 Ru2 S3 93.80(3) 3_576 3_576 ?
S4 Ru2 S3 86.20(3) . 3_576 ?
S3 Ru2 S3 180.0 . 3_576 ?
S4 Ru2 P2 91.94(3) 3_576 3_576 ?
S4 Ru2 P2 88.06(3) . 3_576 ?
S3 Ru2 P2 87.69(3) . 3_576 ?
S3 Ru2 P2 92.31(3) 3_576 3_576 ?
S4 Ru2 P2 88.06(3) 3_576 . ?
S4 Ru2 P2 91.94(3) . . ?
S3 Ru2 P2 92.31(3) . . ?
S3 Ru2 P2 87.69(3) 3_576 . ?
P2 Ru2 P2 180.0 3_576 . ?
C23 S3 Ru2 104.03(11) . . ?
C25 S4 Ru2 103.82(11) . . ?
C25 C23 C24 120.7(3) 3_576 . ?
C25 C23 S3 121.4(2) 3_576 . ?
C24 C23 S3 117.9(3) . . ?
N3 C24 C23 179.7(4) . . ?
C23 C25 C26 121.4(3) 3_576 . ?
C23 C25 S4 122.5(2) 3_576 . ?
C26 C25 S4 116.1(2) . . ?
N4 C26 C25 177.7(4) . . ?
C27 P2 C39 104.26(14) . . ?
C27 P2 C33 103.00(14) . . ?
C39 P2 C33 98.93(15) . . ?
C27 P2 Ru2 115.07(10) . . ?
C39 P2 Ru2 114.94(10) . . ?
C33 P2 Ru2 118.41(11) . . ?
C32 C27 C28 118.4(3) . . ?
C32 C27 P2 122.2(2) . . ?
C28 C27 P2 119.3(2) . . ?
C29 C28 C27 120.8(3) . . ?
C30 C29 C28 119.9(3) . . ?
C31 C30 C29 119.9(4) . . ?
C30 C31 C32 121.2(4) . . ?
C27 C32 C31 119.7(3) . . ?
C34 C33 C38 118.5(3) . . ?
C34 C33 P2 122.7(2) . . ?
C38 C33 P2 118.7(3) . . ?
C33 C34 C35 121.2(4) . . ?
C36 C35 C34 119.6(4) . . ?
C35 C36 C37 120.4(3) . . ?
C36 C37 C38 120.0(4) . . ?
C33 C38 C37 120.2(4) . . ?
C40 C39 C44 118.1(3) . . ?
C40 C39 P2 125.5(3) . . ?
C44 C39 P2 116.4(3) . . ?
C39 C40 C41 120.5(4) . . ?
C42 C41 C40 120.6(4) . . ?
C43 C42 C41 119.4(4) . . ?
C42 C43 C44 121.0(4) . . ?
C43 C44 C39 120.4(3) . . ?
C47A N5 C45A 112.3(13) . . ?
C45 N5 C49 107.2(5) . . ?
C47A N5 C49A 114.1(13) . . ?
C45A N5 C49A 109.5(12) . . ?
C45 N5 C51 110.8(4) . . ?
C49 N5 C51 113.5(5) . . ?
C45 N5 C47 111.0(5) . . ?
C49 N5 C47 110.1(4) . . ?
C51 N5 C47 104.2(4) . . ?
C47A N5 C51A 104.7(11) . . ?
C45A N5 C51A 109.6(12) . . ?
C49A N5 C51A 106.5(11) . . ?
N5 C45 C46 116.0(7) . . ?
N5 C47 C48 114.0(9) . . ?
N5 C49 C50 114.1(7) . . ?
N5 C51 C52 113.4(6) . . ?
N5 C45A C46A 112.0(32) . . ?
N5 C47A C48A 109.9(29) . . ?
N5 C49A C50A 118.0(23) . . ?
C52A C51A N5 114.2(20) . . ?

loop_
_geom_bond_atom_site_label_1
_geom_bond_atom_site_label_2
_geom_bond_distance
_geom_bond_site_symmetry_2
_geom_bond_publ_flag
Ru1 S2 2.3327(8) 3_666 ?
Ru1 S2 2.3327(8) . ?
Ru1 S1 2.3471(8) . ?
Ru1 S1 2.3471(8) 3_666 ?
Ru1 P1 2.4537(8) . ?
Ru1 P1 2.4537(8) 3_666 ?
S1 C1 1.728(3) . ?
S2 C3 1.719(3) . ?
C1 C3 1.367(4) 3_666 ?
C1 C2 1.432(5) . ?
C2 N1 1.145(4) . ?
C3 C1 1.367(4) 3_666 ?
C3 C4 1.432(4) . ?
C4 N2 1.148(4) . ?
P1 C5 1.831(3) . ?
P1 C11 1.840(3) . ?
P1 C17 1.844(3) . ?
C5 C10 1.394(4) . ?
C5 C6 1.401(4) . ?
C6 C7 1.378(5) . ?
C7 C8 1.380(5) . ?
C8 C9 1.363(5) . ?
C9 C10 1.379(5) . ?
C11 C12 1.377(5) . ?
C11 C16 1.392(5) . ?
C12 C14 1.391(5) . ?
C13 C14 1.367(6) . ?
C13 C15 1.381(6) . ?
C15 C16 1.366(5) . ?
C17 C18 1.375(5) . ?
C17 C22 1.391(5) . ?
C18 C19 1.388(5) . ?
C19 C20 1.376(6) . ?
C20 C21 1.365(6) . ?
C21 C22 1.370(5) . ?
Ru2 S4 2.3338(8) 3_576 ?
Ru2 S4 2.3338(8) . ?
Ru2 S3 2.3387(8) . ?
Ru2 S3 2.3387(8) 3_576 ?
Ru2 P2 2.4528(8) 3_576 ?
Ru2 P2 2.4528(8) . ?
S3 C23 1.729(3) . ?
S4 C25 1.725(3) . ?
C23 C25 1.365(4) 3_576 ?
C23 C24 1.427(5) . ?
C24 N3 1.145(4) . ?
C25 C23 1.365(4) 3_576 ?
C25 C26 1.427(4) . ?
C26 N4 1.147(4) . ?
P2 C27 1.832(3) . ?
P2 C39 1.832(3) . ?
P2 C33 1.851(3) . ?
C27 C32 1.383(4) . ?
C27 C28 1.393(4) . ?
C28 C29 1.379(4) . ?
C29 C30 1.371(5) . ?
C30 C31 1.354(5) . ?
C31 C32 1.389(5) . ?
C33 C34 1.375(5) . ?
C33 C38 1.387(5) . ?
C34 C35 1.389(4) . ?
C35 C36 1.360(6) . ?
C36 C37 1.376(6) . ?
C37 C38 1.385(5) . ?
C39 C40 1.383(5) . ?
C39 C44 1.392(4) . ?
C40 C41 1.383(5) . ?
C41 C42 1.376(6) . ?
C42 C43 1.355(5) . ?
C43 C44 1.384(5) . ?
N5 C47A 1.48(2) . ?
N5 C45 1.496(7) . ?
N5 C45A 1.50(2) . ?
N5 C49 1.500(6) . ?
N5 C49A 1.50(2) . ?
N5 C51 1.504(6) . ?
N5 C47 1.528(6) . ?
N5 C51A 1.578(15) . ?
C45 C46 1.53(2) . ?
C47 C48 1.53(2) . ?
C49 C50 1.513(14) . ?
C51 C52 1.524(11) . ?
C45A C46A 1.53(3) . ?
C47A C48A 1.54(3) . ?
C49A C50A 1.55(3) . ?
C51A C52A 1.53(3) . ?

loop_
_geom_torsion_atom_site_label_1
_geom_torsion_atom_site_label_2
_geom_torsion_atom_site_label_3
_geom_torsion_atom_site_label_4
_geom_torsion
_geom_torsion_site_symmetry_1
_geom_torsion_site_symmetry_2
_geom_torsion_site_symmetry_3
_geom_torsion_site_symmetry_4
_geom_torsion_publ_flag
S2 Ru1 S1 C1 9.57(11) 3_666 . . . ?
S2 Ru1 S1 C1 -170.43(11) . . . . ?
S1 Ru1 S1 C1 0.0(1000) 3_666 . . . ?
P1 Ru1 S1 C1 101.95(11) . . . . ?
P1 Ru1 S1 C1 -78.05(11) 3_666 . . . ?
S2 Ru1 S2 C3 15.5(1000) 3_666 . . . ?
S1 Ru1 S2 C3 -170.07(11) . . . . ?
S1 Ru1 S2 C3 9.93(11) 3_666 . . . ?
P1 Ru1 S2 C3 -82.05(11) . . . . ?
P1 Ru1 S2 C3 97.95(11) 3_666 . . . ?
Ru1 S1 C1 C3 -7.7(3) . . . 3_666 ?
Ru1 S1 C1 C2 172.9(2) . . . . ?
C3 C1 C2 N1 -6.8(189) 3_666 . . . ?
S1 C1 C2 N1 172.6(1000) . . . . ?
Ru1 S2 C3 C1 -9.1(3) . . . 3_666 ?
Ru1 S2 C3 C4 172.8(2) . . . . ?
C1 C3 C4 N2 139.4(145) 3_666 . . . ?
S2 C3 C4 N2 -42.5(147) . . . . ?
S2 Ru1 P1 C5 -114.27(11) 3_666 . . . ?
S2 Ru1 P1 C5 65.73(11) . . . . ?
S1 Ru1 P1 C5 159.57(11) . . . . ?
S1 Ru1 P1 C5 -20.43(11) 3_666 . . . ?
P1 Ru1 P1 C5 -59.7(1000) 3_666 . . . ?
S2 Ru1 P1 C11 125.07(12) 3_666 . . . ?
S2 Ru1 P1 C11 -54.93(12) . . . . ?
S1 Ru1 P1 C11 38.90(12) . . . . ?
S1 Ru1 P1 C11 -141.10(12) 3_666 . . . ?
P1 Ru1 P1 C11 179.7(1000) 3_666 . . . ?
S2 Ru1 P1 C17 8.06(12) 3_666 . . . ?
S2 Ru1 P1 C17 -171.94(12) . . . . ?
S1 Ru1 P1 C17 -78.11(12) . . . . ?
S1 Ru1 P1 C17 101.89(12) 3_666 . . . ?
P1 Ru1 P1 C17 62.7(1000) 3_666 . . . ?
C11 P1 C5 C10 17.7(3) . . . . ?
C17 P1 C5 C10 120.0(3) . . . . ?
Ru1 P1 C5 C10 -112.1(3) . . . . ?
C11 P1 C5 C6 -164.1(3) . . . . ?
C17 P1 C5 C6 -61.7(3) . . . . ?
Ru1 P1 C5 C6 66.1(3) . . . . ?
C10 C5 C6 C7 -1.2(5) . . . . ?
P1 C5 C6 C7 -179.5(3) . . . . ?
C5 C6 C7 C8 -0.1(5) . . . . ?
C6 C7 C8 C9 0.6(6) . . . . ?
C7 C8 C9 C10 0.2(6) . . . . ?
C8 C9 C10 C5 -1.5(6) . . . . ?
C6 C5 C10 C9 1.9(5) . . . . ?
P1 C5 C10 C9 -179.8(3) . . . . ?
C5 P1 C11 C12 -109.2(3) . . . . ?
C17 P1 C11 C12 144.2(3) . . . . ?
Ru1 P1 C11 C12 18.9(3) . . . . ?
C5 P1 C11 C16 68.3(3) . . . . ?
C17 P1 C11 C16 -38.3(3) . . . . ?
Ru1 P1 C11 C16 -163.6(2) . . . . ?
C16 C11 C12 C14 -0.3(5) . . . . ?
P1 C11 C12 C14 177.3(3) . . . . ?
C15 C13 C14 C12 0.9(7) . . . . ?
C11 C12 C14 C13 -0.5(6) . . . . ?
C14 C13 C15 C16 -0.5(7) . . . . ?
C13 C15 C16 C11 -0.3(6) . . . . ?
C12 C11 C16 C15 0.6(5) . . . . ?
P1 C11 C16 C15 -177.0(3) . . . . ?
C5 P1 C17 C18 10.2(3) . . . . ?
C11 P1 C17 C18 114.0(3) . . . . ?
Ru1 P1 C17 C18 -118.2(3) . . . . ?
C5 P1 C17 C22 -165.9(3) . . . . ?
C11 P1 C17 C22 -62.1(3) . . . . ?
Ru1 P1 C17 C22 65.6(3) . . . . ?
C22 C17 C18 C19 0.4(6) . . . . ?
P1 C17 C18 C19 -175.7(3) . . . . ?
C17 C18 C19 C20 -0.1(7) . . . . ?
C18 C19 C20 C21 0.1(7) . . . . ?
C19 C20 C21 C22 -0.3(7) . . . . ?
C20 C21 C22 C17 0.6(6) . . . . ?
C18 C17 C22 C21 -0.6(5) . . . . ?
P1 C17 C22 C21 175.8(3) . . . . ?
S4 Ru2 S3 C23 11.96(11) 3_576 . . . ?
S4 Ru2 S3 C23 -168.04(11) . . . . ?
S3 Ru2 S3 C23 -100.5(1000) 3_576 . . . ?
P2 Ru2 S3 C23 104.06(11) 3_576 . . . ?
P2 Ru2 S3 C23 -75.94(11) . . . . ?
S4 Ru2 S4 C25 -158.7(1000) 3_576 . . . ?
S3 Ru2 S4 C25 -168.23(11) . . . . ?
S3 Ru2 S4 C25 11.77(11) 3_576 . . . ?
P2 Ru2 S4 C25 -80.68(11) 3_576 . . . ?
P2 Ru2 S4 C25 99.32(11) . . . . ?
Ru2 S3 C23 C25 -10.4(3) . . . 3_576 ?
Ru2 S3 C23 C24 171.0(2) . . . . ?
C25 C23 C24 N3 1.6(859) 3_576 . . . ?
S3 C23 C24 N3 -179.9(1000) . . . . ?
Ru2 S4 C25 C23 -9.9(3) . . . 3_576 ?
Ru2 S4 C25 C26 170.4(2) . . . . ?
C23 C25 C26 N4 149.8(107) 3_576 . . . ?
S4 C25 C26 N4 -30.5(109) . . . . ?
S4 Ru2 P2 C27 -71.04(11) 3_576 . . . ?
S4 Ru2 P2 C27 108.96(11) . . . . ?
S3 Ru2 P2 C27 15.08(11) . . . . ?
S3 Ru2 P2 C27 -164.92(11) 3_576 . . . ?
P2 Ru2 P2 C27 -74.7(742) 3_576 . . . ?
S4 Ru2 P2 C39 167.81(12) 3_576 . . . ?
S4 Ru2 P2 C39 -12.19(12) . . . . ?
S3 Ru2 P2 C39 -106.08(12) . . . . ?
S3 Ru2 P2 C39 73.92(12) 3_576 . . . ?
P2 Ru2 P2 C39 164.1(744) 3_576 . . . ?
S4 Ru2 P2 C33 51.32(12) 3_576 . . . ?
S4 Ru2 P2 C33 -128.68(12) . . . . ?
S3 Ru2 P2 C33 137.44(12) . . . . ?
S3 Ru2 P2 C33 -42.56(12) 3_576 . . . ?
P2 Ru2 P2 C33 47.6(744) 3_576 . . . ?
C39 P2 C27 C32 -119.7(3) . . . . ?
C33 P2 C27 C32 -16.8(3) . . . . ?
Ru2 P2 C27 C32 113.5(3) . . . . ?
C39 P2 C27 C28 63.2(3) . . . . ?
C33 P2 C27 C28 166.1(3) . . . . ?
Ru2 P2 C27 C28 -63.6(3) . . . . ?
C32 C27 C28 C29 0.9(5) . . . . ?
P2 C27 C28 C29 178.1(3) . . . . ?
C27 C28 C29 C30 -0.7(5) . . . . ?
C28 C29 C30 C31 0.7(6) . . . . ?
C29 C30 C31 C32 -0.9(7) . . . . ?
C28 C27 C32 C31 -1.1(5) . . . . ?
P2 C27 C32 C31 -178.2(3) . . . . ?
C30 C31 C32 C27 1.1(6) . . . . ?
C27 P2 C33 C34 115.5(3) . . . . ?
C39 P2 C33 C34 -137.5(3) . . . . ?
Ru2 P2 C33 C34 -12.7(3) . . . . ?
C27 P2 C33 C38 -64.7(3) . . . . ?
C39 P2 C33 C38 42.3(3) . . . . ?
Ru2 P2 C33 C38 167.0(2) . . . . ?
C38 C33 C34 C35 0.4(5) . . . . ?
P2 C33 C34 C35 -179.9(3) . . . . ?
C33 C34 C35 C36 0.3(6) . . . . ?
C34 C35 C36 C37 -1.4(6) . . . . ?
C35 C36 C37 C38 1.8(7) . . . . ?
C34 C33 C38 C37 0.1(5) . . . . ?
P2 C33 C38 C37 -179.7(3) . . . . ?
C36 C37 C38 C33 -1.1(6) . . . . ?
C27 P2 C39 C40 -12.5(3) . . . . ?
C33 P2 C39 C40 -118.4(3) . . . . ?
Ru2 P2 C39 C40 114.4(3) . . . . ?
C27 P2 C39 C44 165.8(3) . . . . ?
C33 P2 C39 C44 59.8(3) . . . . ?
Ru2 P2 C39 C44 -67.3(3) . . . . ?
C44 C39 C40 C41 -1.3(5) . . . . ?
P2 C39 C40 C41 176.9(3) . . . . ?
C39 C40 C41 C42 0.9(6) . . . . ?
C40 C41 C42 C43 0.0(7) . . . . ?
C41 C42 C43 C44 -0.3(7) . . . . ?
C42 C43 C44 C39 -0.2(6) . . . . ?
C40 C39 C44 C43 1.0(5) . . . . ?
P2 C39 C44 C43 -177.4(3) . . . . ?
C47A N5 C45 C46 -124.6(13) . . . . ?
C45A N5 C45 C46 0.3(12) . . . . ?
C49 N5 C45 C46 175.8(7) . . . . ?
C49A N5 C45 C46 119.8(218) . . . . ?
C51 N5 C45 C46 51.4(9) . . . . ?
C47 N5 C45 C46 -63.9(8) . . . . ?
C51A N5 C45 C46 119.4(12) . . . . ?
C47A N5 C47 C48 -5.1(16) . . . . ?
C45 N5 C47 C48 -61.9(12) . . . . ?
C45A N5 C47 C48 -124.7(15) . . . . ?
C49 N5 C47 C48 56.7(12) . . . . ?
C49A N5 C47 C48 117.9(15) . . . . ?
C51 N5 C47 C48 178.7(11) . . . . ?
C51A N5 C47 C48 58.7(123) . . . . ?
C47A N5 C49 C50 115.5(14) . . . . ?
C45 N5 C49 C50 172.7(8) . . . . ?
C45A N5 C49 C50 -110.9(138) . . . . ?
C49A N5 C49 C50 -9.6(14) . . . . ?
C51 N5 C49 C50 -64.5(9) . . . . ?
C47 N5 C49 C50 51.9(10) . . . . ?
C51A N5 C49 C50 -128.0(12) . . . . ?
C47A N5 C51 C52 116.3(148) . . . . ?
C45 N5 C51 C52 56.7(8) . . . . ?
C45A N5 C51 C52 112.4(12) . . . . ?
C49 N5 C51 C52 -64.0(7) . . . . ?
C49A N5 C51 C52 -120.7(12) . . . . ?
C47 N5 C51 C52 176.2(7) . . . . ?
C51A N5 C51 C52 -7.1(10) . . . . ?
C47A N5 C45A C46A 31.2(30) . . . . ?
C45 N5 C45A C46A -23.5(25) . . . . ?
C49 N5 C45A C46A -101.3(140) . . . . ?
C49A N5 C45A C46A 158.9(27) . . . . ?
C51 N5 C45A C46A -149.1(28) . . . . ?
C47 N5 C45A C46A 95.6(27) . . . . ?
C51A N5 C45A C46A -84.7(27) . . . . ?
C45 N5 C47A C48A 105.0(34) . . . . ?
C45A N5 C47A C48A 47.7(37) . . . . ?
C49 N5 C47A C48A -135.8(35) . . . . ?
C49A N5 C47A C48A -77.6(36) . . . . ?
C51 N5 C47A C48A 43.9(163) . . . . ?
C47 N5 C47A C48A -17.0(32) . . . . ?
C51A N5 C47A C48A 166.4(33) . . . . ?
C47A N5 C49A C50A -73.3(30) . . . . ?
C45 N5 C49A C50A 41.3(233) . . . . ?
C45A N5 C49A C50A 159.9(26) . . . . ?
C49 N5 C49A C50A -15.4(25) . . . . ?
C51 N5 C49A C50A 110.6(28) . . . . ?
C47 N5 C49A C50A -135.1(28) . . . . ?
C51A N5 C49A C50A 41.6(30) . . . . ?
C47A N5 C51A C52A 167.9(23) . . . . ?
C45 N5 C51A C52A -133.3(24) . . . . ?
C45A N5 C51A C52A -71.5(25) . . . . ?
C49 N5 C51A C52A 107.1(23) . . . . ?
C49A N5 C51A C52A 46.8(26) . . . . ?
C51 N5 C51A C52A -15.8(21) . . . . ?
C47 N5 C51A C52A 105.0(122) . . . . ?
